data_7006834
loop_
_publ_author_name
'Bailey, Philip J.'
'Dick, Caroline M.'
'Fabre, Sylvie'
'Parsons, Simon'
'Yellowlees, Lesley J.'

_publ_section_title
;
 Complexation of dimethylmagnesium with alpha-diimines; structural and
 EPR characterisation of single electron and alkyl transfer products.
;
_journal_issue 13
_journal_name_full 'Dalton transactions (Cambridge, England : 2003)'
_journal_page_first 1602
_journal_page_last 1610
_journal_paper_doi 10.1039/b514591k
_journal_year 2006
_chemical_formula_moiety '[Mg2Me2L2]1.25C6H14'
_chemical_formula_sum 'C81.5 H103.5 Mg2 N4'
_chemical_formula_weight 1187.80
_chemical_name_systematic
;
?
;
_space_group_IT_number 2
_symmetry_cell_setting triclinic
_symmetry_space_group_name_Hall '-P 1'
_symmetry_space_group_name_H-M 'P -1'
_atom_sites_solution_hydrogens geom
_atom_sites_solution_primary direct
_atom_sites_solution_secondary difmap
_audit_creation_method SHELXL-97
_cell_angle_alpha 93.43(4)
_cell_angle_beta 106.93(3)
_cell_angle_gamma 100.09(4)
_cell_formula_units_Z 2
_cell_length_a 14.513(7)
_cell_length_b 14.781(9)
_cell_length_c 18.381(9)
_cell_measurement_reflns_used 41
_cell_measurement_temperature 150(2)
_cell_measurement_theta_max 22
_cell_measurement_theta_min 20
_cell_volume 3688(4)
_computing_cell_refinement 'Stoe DIF4'
_computing_data_collection 'Stoe DIF4'
_computing_data_reduction 'Stoe REDU4'
_computing_molecular_graphics SHELXTL
_computing_structure_refinement 'SHELXL-97 (Sheldrick, 1997)'
_computing_structure_solution SIR92
_diffrn_ambient_temperature 150(2)
_diffrn_measured_fraction_theta_full 0.986
_diffrn_measured_fraction_theta_max 0.986
_diffrn_measurement_method Omega-theta
_diffrn_radiation_monochromator graphite
_diffrn_radiation_source 'fine-focus sealed tube'
_diffrn_radiation_type CuK\a
_diffrn_radiation_wavelength 1.54178
_diffrn_reflns_av_R_equivalents 0.0000
_diffrn_reflns_av_sigmaI/netI 0.1322
_diffrn_reflns_limit_h_max 14
_diffrn_reflns_limit_h_min -15
_diffrn_reflns_limit_k_max 15
_diffrn_reflns_limit_k_min -15
_diffrn_reflns_limit_l_max 19
_diffrn_reflns_limit_l_min 0
_diffrn_reflns_number 9159
_diffrn_reflns_theta_full 55.08
_diffrn_reflns_theta_max 55.08
_diffrn_reflns_theta_min 2.53
_diffrn_standards_interval_time 60
_diffrn_standards_number 3
_exptl_absorpt_coefficient_mu 0.613
_exptl_absorpt_correction_T_max 0.868
_exptl_absorpt_correction_T_min 0.474
_exptl_absorpt_correction_type integration
_exptl_crystal_colour Red
_exptl_crystal_density_diffrn 1.070
_exptl_crystal_density_method 'not measured'
_exptl_crystal_description tablet
_exptl_crystal_F_000 1289
_exptl_crystal_size_max 0.50
_exptl_crystal_size_mid 0.42
_exptl_crystal_size_min 0.19
_refine_diff_density_max 0.538
_refine_diff_density_min -0.507
_refine_diff_density_rms 0.074
_refine_ls_extinction_coef 0.00050(19)
_refine_ls_extinction_expression Fc^*^=kFc[1+0.001xFc^2^\l^3^/sin(2\q)]^-1/4^
_refine_ls_extinction_method SHELXL
_refine_ls_goodness_of_fit_ref 0.962
_refine_ls_hydrogen_treatment riding
_refine_ls_matrix_type full
_refine_ls_number_parameters 722
_refine_ls_number_reflns 9159
_refine_ls_number_restraints 880
_refine_ls_restrained_S_all 0.928
_refine_ls_R_factor_all 0.1569
_refine_ls_R_factor_gt 0.0970
_refine_ls_shift/su_max 0.012
_refine_ls_shift/su_mean 0.002
_refine_ls_structure_factor_coef Fsqd
_refine_ls_weighting_details 'w=1/[\s^2^(Fo^2^)+(0.1752P)^2^+0.0000P] where P=(Fo^2^+2Fc^2^)/3'
_refine_ls_weighting_scheme calc
_refine_ls_wR_factor_gt 0.2458
_refine_ls_wR_factor_ref 0.2867
_reflns_number_gt 4743
_reflns_number_total 9159
_reflns_threshold_expression >2sigma(I)
_cod_data_source_file b514591k.txt
_cod_data_source_block mget99
_cod_depositor_comments
;
The following automatic conversions were performed:
'_symmetry_cell_setting' value 'Triclinic' changed to 'triclinic'
according to '/home/saulius/struct/CIF-dictionaries/cif_core.dic'
dictionary named 'cif_core.dic' version 2.4.1 from 2010-06-29.

Automatic conversion script
Id: cif_fix_enum 1527 2010-12-29 10:47:43Z saulius 

The following automatic conversions were performed:

'_refine_ls_weighting_scheme' value 'calc
w=1/[\s^2^(Fo^2^)+(0.1752P)^2^+0.0000P] where P=(Fo^2^+2Fc^2^)/3' was
changed to 'calc'. New tag '_refine_ls_weighting_details' was
created. The value of the new tag was set to
'w=1/[\s^2^(Fo^2^)+(0.1752P)^2^+0.0000P] where P=(Fo^2^+2Fc^2^)/3'.

Automatic conversion script
Id: cif_fix_values 3143 2015-03-26 13:38:13Z robertas 

The following automatic conversions were performed:

'_atom_sites_solution_hydrogens' value 'geometric' was changed to
'geom'.

Automatic conversion script
Id: cif_fix_values 6452 2018-10-05 10:23:21Z andrius 
;
_cod_original_cell_volume 3688(3)
_cod_original_sg_symbol_Hall -P1
_cod_original_sg_symbol_H-M P-1
_cod_original_formula_sum 'C81.50 H103.50 Mg2 N4'
_cod_database_code 7006834

loop_
_symmetry_equiv_pos_as_xyz
'x, y, z'
'-x, -y, -z'

loop_
_atom_site_label
_atom_site_type_symbol
_atom_site_fract_x
_atom_site_fract_y
_atom_site_fract_z
_atom_site_U_iso_or_equiv
_atom_site_adp_type
_atom_site_occupancy
_atom_site_calc_flag
_atom_site_refinement_flags
_atom_site_disorder_assembly
_atom_site_disorder_group
Mg1 Mg 1.07286(12) 0.49111(13) 0.46971(10) 0.0492(5) Uani 1 d DU . .
C1M C 0.9128(4) 0.4189(4) 0.4259(3) 0.0562(16) Uani 1 d DU . .
H1M1 H 0.8550 0.4454 0.4035 0.084 Uiso 1 d R . .
H1M2 H 0.8929 0.3620 0.4470 0.084 Uiso 1 d R . .
H1M3 H 0.9426 0.4046 0.3861 0.084 Uiso 1 d R . .
C1 C 1.2069(4) 0.4141(4) 0.4195(3) 0.0462(13) Uani 1 d DU . .
C2 C 1.1878(4) 0.4872(4) 0.3740(3) 0.0452(13) Uani 1 d DU . .
C3 C 1.2384(4) 0.4814(4) 0.3149(3) 0.0490(14) Uani 1 d DU . .
C4 C 1.2459(4) 0.5321(4) 0.2551(3) 0.0551(15) Uani 1 d DU . .
H4 H 1.2161 0.5844 0.2459 0.066 Uiso 1 calc R . .
C5 C 1.2998(4) 0.5026(5) 0.2080(3) 0.0640(17) Uani 1 d DU . .
H5 H 1.3054 0.5359 0.1664 0.077 Uiso 1 calc R . .
C6 C 1.3438(4) 0.4283(5) 0.2206(3) 0.0629(16) Uani 1 d DU . .
H6 H 1.3784 0.4109 0.1871 0.076 Uiso 1 calc R . .
C7 C 1.3391(4) 0.3755(4) 0.2831(3) 0.0558(14) Uani 1 d DU . .
C8 C 1.3802(4) 0.2979(5) 0.3041(4) 0.0675(17) Uani 1 d DU . .
H8 H 1.4167 0.2743 0.2747 0.081 Uiso 1 calc R . .
C9 C 1.3684(4) 0.2553(4) 0.3664(4) 0.0653(17) Uani 1 d DU . .
H9 H 1.3984 0.2040 0.3803 0.078 Uiso 1 calc R . .
C10 C 1.3121(4) 0.2874(4) 0.4098(3) 0.0578(15) Uani 1 d DU . .
H10 H 1.3037 0.2572 0.4523 0.069 Uiso 1 calc R . .
C11 C 1.2701(3) 0.3610(4) 0.3909(3) 0.0438(13) Uani 1 d DU . .
C12 C 1.2835(4) 0.4063(4) 0.3275(3) 0.0499(14) Uani 1 d DU . .
N1A N 1.1701(3) 0.4026(3) 0.4783(2) 0.0466(11) Uani 1 d DU . .
C1A C 1.2059(4) 0.3406(4) 0.5326(3) 0.0513(13) Uani 1 d DU . .
C2A C 1.1515(4) 0.2539(4) 0.5285(3) 0.0578(15) Uani 1 d DU . .
C3A C 1.1903(5) 0.1946(5) 0.5813(4) 0.0772(19) Uani 1 d DU . .
H3A H 1.1540 0.1339 0.5794 0.093 Uiso 1 calc R . .
C4A C 1.2811(5) 0.2246(5) 0.6361(4) 0.0796(19) Uani 1 d DU . .
H4A H 1.3079 0.1840 0.6708 0.095 Uiso 1 calc R . .
C5A C 1.3316(5) 0.3116(5) 0.6401(3) 0.0678(16) Uani 1 d DU . .
H5A H 1.3932 0.3310 0.6789 0.081 Uiso 1 calc R . .
C6A C 1.2974(4) 0.3750(4) 0.5897(3) 0.0549(14) Uani 1 d DU . .
C7A C 1.0520(5) 0.2185(5) 0.4689(4) 0.0764(19) Uani 1 d DU . .
H7A H 1.0337 0.2716 0.4404 0.092 Uiso 1 calc R . .
C8A C 0.9709(5) 0.1851(6) 0.5043(4) 0.100(3) Uani 1 d DU . .
H8A1 H 0.9077 0.1671 0.4639 0.151 Uiso 1 calc R . .
H8A2 H 0.9677 0.2350 0.5405 0.151 Uiso 1 calc R . .
H8A3 H 0.9855 0.1317 0.5315 0.151 Uiso 1 calc R . .
C9A C 1.0557(6) 0.1427(6) 0.4106(4) 0.110(3) Uani 1 d DU . .
H9A1 H 0.9913 0.1243 0.3715 0.166 Uiso 1 calc R . .
H9A2 H 1.0725 0.0891 0.4365 0.166 Uiso 1 calc R . .
H9A3 H 1.1055 0.1658 0.3863 0.166 Uiso 1 calc R . .
C10A C 1.3521(4) 0.4730(4) 0.5986(4) 0.0694(17) Uani 1 d DU . .
H10A H 1.3087 0.5077 0.5631 0.083 Uiso 1 calc R . .
C11A C 1.3772(5) 0.5208(5) 0.6787(4) 0.092(3) Uani 1 d DU . .
H11A H 1.4093 0.5855 0.6808 0.138 Uiso 1 calc R . .
H11B H 1.4217 0.4894 0.7145 0.138 Uiso 1 calc R . .
H11C H 1.3168 0.5187 0.6928 0.138 Uiso 1 calc R . .
C12A C 1.4462(5) 0.4783(5) 0.5762(4) 0.096(3) Uani 1 d DU . .
H12A H 1.4786 0.5433 0.5802 0.144 Uiso 1 calc R . .
H12B H 1.4298 0.4497 0.5233 0.144 Uiso 1 calc R . .
H12C H 1.4906 0.4454 0.6106 0.144 Uiso 1 calc R . .
N1B N 1.1338(3) 0.5456(3) 0.3894(2) 0.0462(11) Uani 1 d DU . .
C1B C 1.1358(4) 0.6327(4) 0.3581(3) 0.0506(13) Uani 1 d DU . .
C2B C 1.0496(4) 0.6509(4) 0.3074(3) 0.0543(14) Uani 1 d DU . .
C3B C 1.0536(5) 0.7359(4) 0.2793(3) 0.0656(16) Uani 1 d DU . .
H3B H 0.9971 0.7481 0.2427 0.079 Uiso 1 calc R . .
C4B C 1.1383(5) 0.8029(5) 0.3037(4) 0.0729(18) Uani 1 d DU . .
H4B H 1.1393 0.8618 0.2855 0.088 Uiso 1 calc R . .
C5B C 1.2217(5) 0.7845(4) 0.3544(3) 0.0648(16) Uani 1 d DU . .
H5B H 1.2806 0.8302 0.3684 0.078 Uiso 1 calc R . .
C6B C 1.2227(4) 0.7021(4) 0.3856(3) 0.0543(14) Uani 1 d DU . .
C7B C 0.9574(4) 0.5763(5) 0.2785(4) 0.0689(17) Uani 1 d DU . .
H7B H 0.9574 0.5367 0.3208 0.083 Uiso 1 calc R . .
C8B C 0.8629(5) 0.6129(6) 0.2613(5) 0.109(3) Uani 1 d DU . .
H8B1 H 0.8065 0.5610 0.2435 0.163 Uiso 1 calc R . .
H8B2 H 0.8609 0.6543 0.2214 0.163 Uiso 1 calc R . .
H8B3 H 0.8605 0.6470 0.3079 0.163 Uiso 1 calc R . .
C9B C 0.9580(6) 0.5144(6) 0.2113(5) 0.120(3) Uani 1 d DU . .
H9B1 H 0.8980 0.4662 0.1951 0.180 Uiso 1 calc R . .
H9B2 H 1.0156 0.4854 0.2257 0.180 Uiso 1 calc R . .
H9B3 H 0.9610 0.5509 0.1690 0.180 Uiso 1 calc R . .
C10B C 1.3145(4) 0.6877(4) 0.4455(3) 0.0619(16) Uani 1 d DU . .
H10B H 1.3054 0.6205 0.4524 0.074 Uiso 1 calc R . .
C11B C 1.3254(5) 0.7425(5) 0.5230(4) 0.088(2) Uani 1 d DU . .
H11D H 1.3837 0.7317 0.5620 0.133 Uiso 1 calc R . .
H11E H 1.2668 0.7217 0.5386 0.133 Uiso 1 calc R . .
H11F H 1.3327 0.8087 0.5175 0.133 Uiso 1 calc R . .
C12B C 1.4078(5) 0.7141(5) 0.4249(4) 0.084(2) Uani 1 d DU . .
H12D H 1.4633 0.7024 0.4661 0.126 Uiso 1 calc R . .
H12E H 1.4186 0.7799 0.4181 0.126 Uiso 1 calc R . .
H12F H 1.4023 0.6772 0.3772 0.126 Uiso 1 calc R . .
Mg2 Mg 0.59775(12) 0.03301(13) 0.01273(10) 0.0483(5) Uani 1 d DU . .
C2M C 0.5250(4) -0.1132(4) 0.0010(3) 0.0594(16) Uani 1 d DU . .
H2M1 H 0.5537 -0.1257 -0.0397 0.089 Uiso 1 d R . .
H2M2 H 0.4637 -0.1583 -0.0073 0.089 Uiso 1 d R . .
H2M3 H 0.5714 -0.1181 0.0507 0.089 Uiso 1 d R . .
C1' C 0.7892(3) 0.1284(4) 0.0794(3) 0.0449(13) Uani 1 d DU . .
C2' C 0.7734(4) 0.1239(4) -0.0017(3) 0.0466(14) Uani 1 d DU . .
C3' C 0.8616(4) 0.1781(4) -0.0137(3) 0.0526(15) Uani 1 d DU . .
C4' C 0.8909(4) 0.2038(4) -0.0760(3) 0.0667(18) Uani 1 d DU . .
H4' H 0.8497 0.1814 -0.1266 0.080 Uiso 1 calc R . .
C5' C 0.9820(5) 0.2631(5) -0.0635(4) 0.078(2) Uani 1 d DU . .
H5' H 1.0027 0.2781 -0.1065 0.094 Uiso 1 calc R . .
C6' C 1.0424(5) 0.3005(5) 0.0081(4) 0.076(2) Uani 1 d DU . .
H6' H 1.1018 0.3432 0.0137 0.091 Uiso 1 calc R . .
C7' C 1.0158(4) 0.2751(4) 0.0741(3) 0.0634(17) Uani 1 d DU . .
C8' C 1.0708(4) 0.3063(5) 0.1514(4) 0.0702(19) Uani 1 d DU . .
H8' H 1.1323 0.3483 0.1638 0.084 Uiso 1 calc R . .
C9' C 1.0341(4) 0.2749(4) 0.2086(3) 0.0640(17) Uani 1 d DU . .
H9' H 1.0733 0.2935 0.2603 0.077 Uiso 1 calc R . .
C10' C 0.9421(4) 0.2172(4) 0.1942(3) 0.0561(16) Uani 1 d DU . .
H10' H 0.9179 0.2004 0.2352 0.067 Uiso 1 calc R . .
C11' C 0.8869(4) 0.1849(4) 0.1196(3) 0.0472(13) Uani 1 d DU . .
C12' C 0.9250(4) 0.2170(4) 0.0596(3) 0.0494(14) Uani 1 d DU . .
N1C N 0.7203(3) 0.0809(3) 0.1051(2) 0.0427(11) Uani 1 d DU . .
C1C C 0.7430(4) 0.0688(4) 0.1854(3) 0.0486(13) Uani 1 d DU . .
C2C C 0.7997(4) 0.0039(4) 0.2137(3) 0.0581(15) Uani 1 d DU . .
C3C C 0.8124(5) -0.0130(5) 0.2897(3) 0.0720(18) Uani 1 d DU . .
H3C H 0.8490 -0.0581 0.3099 0.086 Uiso 1 calc R . .
C4C C 0.7729(5) 0.0345(5) 0.3356(3) 0.0690(18) Uani 1 d DU . .
H4C H 0.7826 0.0226 0.3873 0.083 Uiso 1 calc R . .
C5C C 0.7195(4) 0.0991(5) 0.3070(3) 0.0636(16) Uani 1 d DU . .
H5C H 0.6931 0.1316 0.3397 0.076 Uiso 1 calc R . .
C6C C 0.7022(4) 0.1194(4) 0.2312(3) 0.0562(14) Uani 1 d DU . .
C7C C 0.8448(5) -0.0525(5) 0.1666(4) 0.0746(18) Uani 1 d DU . .
H7C H 0.8326 -0.0288 0.1155 0.090 Uiso 1 calc R . .
C8C C 0.7945(6) -0.1547(5) 0.1522(4) 0.097(2) Uani 1 d DU . .
H8C1 H 0.8232 -0.1886 0.1198 0.146 Uiso 1 calc R . .
H8C2 H 0.7240 -0.1607 0.1263 0.146 Uiso 1 calc R . .
H8C3 H 0.8040 -0.1804 0.2012 0.146 Uiso 1 calc R . .
C9C C 0.9546(5) -0.0410(5) 0.2008(5) 0.098(2) Uani 1 d DU . .
H9C1 H 0.9801 -0.0768 0.1671 0.147 Uiso 1 calc R . .
H9C2 H 0.9696 -0.0634 0.2512 0.147 Uiso 1 calc R . .
H9C3 H 0.9855 0.0245 0.2062 0.147 Uiso 1 calc R . .
C10C C 0.6460(4) 0.1930(4) 0.2013(3) 0.0655(16) Uani 1 d DU . .
H10C H 0.6279 0.1841 0.1442 0.079 Uiso 1 calc R . .
C11C C 0.5518(5) 0.1863(6) 0.2219(4) 0.097(2) Uani 1 d DU . .
H11G H 0.5177 0.2346 0.2000 0.146 Uiso 1 calc R . .
H11H H 0.5671 0.1945 0.2777 0.146 Uiso 1 calc R . .
H11I H 0.5096 0.1253 0.2013 0.146 Uiso 1 calc R . .
C12C C 0.7120(6) 0.2875(5) 0.2287(5) 0.104(3) Uani 1 d DU . .
H12G H 0.6760 0.3351 0.2077 0.156 Uiso 1 calc R . .
H12H H 0.7701 0.2910 0.2112 0.156 Uiso 1 calc R . .
H12I H 0.7327 0.2977 0.2848 0.156 Uiso 1 calc R . .
N1D N 0.6920(3) 0.0720(3) -0.0489(2) 0.0503(12) Uani 1 d DU . .
C1D C 0.6869(4) 0.0442(4) -0.1281(3) 0.0505(14) Uani 1 d DU . .
C2D C 0.7348(4) -0.0255(4) -0.1412(3) 0.0647(16) Uani 1 d DU . .
C3D C 0.7272(5) -0.0526(5) -0.2175(3) 0.0773(19) Uani 1 d DU . .
H3D H 0.7573 -0.1014 -0.2291 0.093 Uiso 1 calc R . .
C4D C 0.6763(6) -0.0090(5) -0.2756(4) 0.088(2) Uani 1 d DU . .
H4D H 0.6745 -0.0265 -0.3267 0.106 Uiso 1 calc R . .
C5D C 0.6282(5) 0.0587(5) -0.2622(3) 0.0795(19) Uani 1 d DU . .
H5D H 0.5916 0.0858 -0.3038 0.095 Uiso 1 calc R . .
C6D C 0.6329(4) 0.0886(4) -0.1865(3) 0.0619(15) Uani 1 d DU . .
C7D C 0.7870(5) -0.0790(5) -0.0794(4) 0.0800(19) Uani 1 d DU . .
H7D H 0.7819 -0.0522 -0.0298 0.096 Uiso 1 calc R . .
C8D C 0.7401(5) -0.1807(5) -0.0905(5) 0.093(2) Uani 1 d DU . .
H8D1 H 0.7764 -0.2112 -0.0488 0.140 Uiso 1 calc R . .
H8D2 H 0.7417 -0.2091 -0.1396 0.140 Uiso 1 calc R . .
H8D3 H 0.6717 -0.1875 -0.0905 0.140 Uiso 1 calc R . .
C9D C 0.8966(5) -0.0665(6) -0.0709(6) 0.115(3) Uani 1 d DU . .
H9D1 H 0.9278 -0.1013 -0.0301 0.173 Uiso 1 calc R . .
H9D2 H 0.9274 -0.0007 -0.0578 0.173 Uiso 1 calc R . .
H9D3 H 0.9048 -0.0895 -0.1192 0.173 Uiso 1 calc R . .
C10D C 0.5796(5) 0.1647(4) -0.1723(3) 0.0719(17) Uani 1 d DU . .
H10D H 0.5926 0.1753 -0.1157 0.086 Uiso 1 calc R . .
C11D C 0.4689(5) 0.1344(7) -0.2076(5) 0.125(3) Uani 1 d DU . .
H11J H 0.4369 0.1840 -0.1957 0.187 Uiso 1 calc R . .
H11K H 0.4457 0.0785 -0.1867 0.187 Uiso 1 calc R . .
H11L H 0.4528 0.1213 -0.2633 0.187 Uiso 1 calc R . .
C12D C 0.6213(8) 0.2549(5) -0.1962(6) 0.135(4) Uani 1 d DU . .
H12J H 0.5862 0.3025 -0.1855 0.203 Uiso 1 calc R . .
H12K H 0.6134 0.2467 -0.2511 0.203 Uiso 1 calc R . .
H12L H 0.6913 0.2739 -0.1674 0.203 Uiso 1 calc R . .

loop_
_atom_site_aniso_label
_atom_site_aniso_U_11
_atom_site_aniso_U_22
_atom_site_aniso_U_33
_atom_site_aniso_U_23
_atom_site_aniso_U_13
_atom_site_aniso_U_12
Mg1 0.0437(11) 0.0700(13) 0.0407(11) 0.0096(9) 0.0252(9) 0.0071(9)
C1M 0.047(3) 0.081(4) 0.050(4) 0.016(3) 0.029(3) 0.012(3)
C1 0.039(3) 0.060(3) 0.039(3) 0.007(2) 0.018(3) 0.002(2)
C2 0.045(3) 0.061(3) 0.037(3) 0.005(2) 0.026(3) 0.008(3)
C3 0.044(3) 0.064(4) 0.041(3) -0.001(3) 0.024(3) -0.001(3)
C4 0.058(4) 0.067(4) 0.041(3) 0.000(3) 0.026(3) 0.000(3)
C5 0.066(4) 0.085(5) 0.045(4) -0.002(3) 0.034(3) -0.002(3)
C6 0.043(4) 0.093(5) 0.049(4) -0.013(3) 0.027(3) -0.012(3)
C7 0.032(3) 0.082(4) 0.049(3) -0.015(3) 0.018(3) -0.003(3)
C8 0.037(3) 0.092(5) 0.070(4) -0.022(3) 0.019(3) 0.011(3)
C9 0.048(4) 0.072(4) 0.076(4) -0.006(3) 0.016(3) 0.023(3)
C10 0.039(3) 0.078(4) 0.050(4) -0.003(3) 0.007(3) 0.011(3)
C11 0.025(3) 0.067(4) 0.036(3) -0.003(3) 0.006(2) 0.008(2)
C12 0.034(3) 0.072(4) 0.041(3) -0.008(3) 0.014(3) 0.004(3)
N1A 0.049(3) 0.055(3) 0.037(2) 0.007(2) 0.021(2) -0.001(2)
C1A 0.063(3) 0.055(3) 0.039(3) 0.006(2) 0.026(3) 0.001(3)
C2A 0.073(4) 0.050(4) 0.048(3) 0.017(3) 0.020(3) 0.001(3)
C3A 0.096(5) 0.065(4) 0.058(4) 0.020(3) 0.014(3) -0.006(4)
C4A 0.098(5) 0.069(4) 0.065(4) 0.022(4) 0.012(4) 0.018(4)
C5A 0.071(4) 0.077(4) 0.050(4) 0.004(3) 0.014(3) 0.012(3)
C6A 0.055(3) 0.065(4) 0.047(3) 0.007(3) 0.021(3) 0.009(3)
C7A 0.073(4) 0.075(5) 0.064(4) 0.017(3) 0.006(3) -0.010(3)
C8A 0.072(5) 0.135(7) 0.078(5) -0.003(5) 0.017(4) -0.009(5)
C9A 0.108(6) 0.132(7) 0.068(5) -0.014(5) 0.025(5) -0.025(5)
C10A 0.050(4) 0.077(4) 0.071(4) 0.002(3) 0.009(3) 0.004(3)
C11A 0.066(5) 0.108(6) 0.095(5) -0.031(4) 0.035(4) -0.006(4)
C12A 0.082(5) 0.118(6) 0.077(5) -0.029(5) 0.040(4) -0.020(4)
N1B 0.045(3) 0.065(3) 0.039(3) 0.017(2) 0.026(2) 0.013(2)
C1B 0.059(3) 0.064(3) 0.041(3) 0.010(3) 0.032(3) 0.014(3)
C2B 0.060(3) 0.069(4) 0.048(3) 0.013(3) 0.033(3) 0.020(3)
C3B 0.073(4) 0.081(4) 0.055(4) 0.025(3) 0.033(3) 0.018(3)
C4B 0.085(5) 0.075(4) 0.070(5) 0.023(4) 0.037(4) 0.018(3)
C5B 0.074(4) 0.069(4) 0.059(4) 0.019(3) 0.033(3) 0.009(3)
C6B 0.063(3) 0.067(4) 0.042(3) 0.008(3) 0.031(3) 0.010(3)
C7B 0.054(3) 0.093(5) 0.062(4) 0.033(3) 0.021(3) 0.007(3)
C8B 0.066(4) 0.143(8) 0.121(7) 0.018(6) 0.034(5) 0.020(5)
C9B 0.090(6) 0.118(7) 0.135(8) -0.041(6) 0.039(6) -0.014(5)
C10B 0.066(4) 0.067(4) 0.052(4) 0.006(3) 0.019(3) 0.007(3)
C11B 0.076(5) 0.132(7) 0.049(4) -0.009(4) 0.020(3) 0.005(4)
C12B 0.068(4) 0.117(6) 0.072(5) 0.009(4) 0.030(4) 0.020(4)
Mg2 0.0391(10) 0.0690(13) 0.0364(10) 0.0029(9) 0.0170(8) 0.0019(9)
C2M 0.034(3) 0.082(4) 0.057(4) 0.005(3) 0.015(3) -0.003(3)
C1' 0.035(3) 0.065(4) 0.033(3) -0.001(2) 0.015(2) 0.002(2)
C2' 0.041(3) 0.066(4) 0.035(3) 0.002(3) 0.021(2) -0.001(2)
C3' 0.055(3) 0.062(4) 0.042(3) 0.004(3) 0.025(3) -0.002(3)
C4' 0.069(4) 0.090(5) 0.039(3) 0.009(3) 0.027(3) -0.008(3)
C5' 0.080(5) 0.095(5) 0.063(4) 0.008(4) 0.045(4) -0.015(4)
C6' 0.061(4) 0.088(5) 0.072(4) 0.000(4) 0.034(3) -0.021(3)
C7' 0.056(4) 0.071(4) 0.062(3) -0.002(3) 0.030(3) -0.008(3)
C8' 0.049(4) 0.088(5) 0.063(4) -0.008(3) 0.020(3) -0.011(3)
C9' 0.053(4) 0.078(5) 0.050(4) -0.004(3) 0.010(3) -0.003(3)
C10' 0.051(3) 0.071(4) 0.040(3) -0.005(3) 0.016(3) -0.004(3)
C11' 0.046(3) 0.058(4) 0.040(3) 0.006(3) 0.020(2) 0.007(2)
C12' 0.048(3) 0.053(4) 0.050(3) 0.005(3) 0.024(3) 0.001(3)
N1C 0.040(2) 0.056(3) 0.035(2) 0.005(2) 0.0206(19) 0.001(2)
C1C 0.039(3) 0.068(4) 0.041(3) 0.008(3) 0.022(3) -0.001(3)
C2C 0.060(4) 0.080(4) 0.041(3) 0.016(3) 0.023(3) 0.014(3)
C3C 0.087(5) 0.084(5) 0.051(4) 0.023(3) 0.028(4) 0.015(4)
C4C 0.086(5) 0.082(5) 0.040(3) 0.013(3) 0.030(3) 0.002(4)
C5C 0.066(4) 0.082(5) 0.046(3) 0.004(3) 0.032(3) 0.000(3)
C6C 0.053(3) 0.073(4) 0.048(3) 0.004(3) 0.030(3) 0.004(3)
C7C 0.101(5) 0.095(5) 0.049(4) 0.024(4) 0.035(4) 0.051(4)
C8C 0.110(6) 0.110(5) 0.065(5) -0.014(4) 0.011(4) 0.039(4)
C9C 0.094(5) 0.105(6) 0.123(7) 0.026(5) 0.061(5) 0.043(4)
C10C 0.064(4) 0.092(5) 0.044(3) -0.006(3) 0.021(3) 0.022(3)
C11C 0.084(5) 0.138(7) 0.089(6) 0.008(5) 0.044(5) 0.043(4)
C12C 0.107(6) 0.083(5) 0.122(7) -0.001(5) 0.038(6) 0.020(4)
N1D 0.046(3) 0.073(3) 0.030(2) 0.001(2) 0.018(2) -0.005(2)
C1D 0.058(4) 0.062(4) 0.029(3) 0.006(2) 0.021(3) -0.007(3)
C2D 0.068(4) 0.085(4) 0.043(3) -0.006(3) 0.028(3) 0.005(3)
C3D 0.103(5) 0.085(5) 0.044(3) -0.005(3) 0.038(4) -0.002(4)
C4D 0.141(7) 0.081(5) 0.039(4) 0.004(3) 0.039(4) -0.002(4)
C5D 0.110(6) 0.086(5) 0.028(3) 0.009(3) 0.014(3) -0.010(4)
C6D 0.078(4) 0.063(4) 0.038(3) 0.011(3) 0.023(3) -0.015(3)
C7D 0.093(5) 0.105(5) 0.048(4) -0.009(4) 0.022(4) 0.041(4)
C8D 0.080(5) 0.122(5) 0.091(6) 0.021(5) 0.044(5) 0.021(4)
C9D 0.080(5) 0.097(6) 0.140(8) 0.003(6) 0.002(5) 0.001(4)
C10D 0.087(4) 0.081(5) 0.039(3) 0.018(3) 0.012(3) 0.003(3)
C11D 0.082(5) 0.158(9) 0.116(7) -0.003(6) 0.001(5) 0.031(5)
C12D 0.217(10) 0.085(5) 0.127(8) 0.050(6) 0.086(8) 0.023(6)

loop_
_atom_type_symbol
_atom_type_description
_atom_type_scat_dispersion_real
_atom_type_scat_dispersion_imag
_atom_type_scat_source
C C 0.0181 0.0091 'International Tables Vol C Tables 4.2.6.8 and 6.1.1.4'
H H 0.0000 0.0000 'International Tables Vol C Tables 4.2.6.8 and 6.1.1.4'
N N 0.0311 0.0180 'International Tables Vol C Tables 4.2.6.8 and 6.1.1.4'
Mg Mg 0.1719 0.1771 'International Tables Vol C Tables 4.2.6.8 and 6.1.1.4'

loop_
_geom_angle_atom_site_label_1
_geom_angle_atom_site_label_2
_geom_angle_atom_site_label_3
_geom_angle
_geom_angle_site_symmetry_1
_geom_angle_site_symmetry_3
_geom_angle_publ_flag
N1A Mg1 N1B 84.54(17) . . ?
N1A Mg1 C1M 117.2(2) . 2_766 ?
N1B Mg1 C1M 118.8(2) . 2_766 ?
N1A Mg1 C1M 113.9(2) . . ?
N1B Mg1 C1M 116.4(2) . . ?
C1M Mg1 C1M 105.52(18) 2_766 . ?
N1A Mg1 Mg1 135.38(16) . 2_766 ?
N1B Mg1 Mg1 139.89(18) . 2_766 ?
C1M Mg1 Mg1 53.74(14) 2_766 2_766 ?
C1M Mg1 Mg1 51.79(14) . 2_766 ?
N1A Mg1 C2 57.58(16) . . ?
N1B Mg1 C2 27.59(16) . . ?
C1M Mg1 C2 133.32(18) 2_766 . ?
C1M Mg1 C2 118.92(18) . . ?
Mg1 Mg1 C2 164.60(16) 2_766 . ?
N1A Mg1 C1 27.88(15) . . ?
N1B Mg1 C1 57.27(16) . . ?
C1M Mg1 C1 132.58(19) 2_766 . ?
C1M Mg1 C1 118.06(19) . . ?
Mg1 Mg1 C1 160.97(16) 2_766 . ?
C2 Mg1 C1 29.86(14) . . ?
Mg1 C1M Mg1 74.48(18) 2_766 . ?
N1A C1 C2 120.4(4) . . ?
N1A C1 C11 130.4(5) . . ?
C2 C1 C11 109.3(4) . . ?
N1A C1 Mg1 45.9(2) . . ?
C2 C1 Mg1 74.9(3) . . ?
C11 C1 Mg1 172.7(4) . . ?
N1B C2 C1 120.5(4) . . ?
N1B C2 C3 132.2(5) . . ?
C1 C2 C3 107.3(4) . . ?
N1B C2 Mg1 45.9(2) . . ?
C1 C2 Mg1 75.2(2) . . ?
C3 C2 Mg1 173.1(4) . . ?
C12 C3 C4 120.1(5) . . ?
C12 C3 C2 105.9(4) . . ?
C4 C3 C2 134.0(5) . . ?
C3 C4 C5 117.3(6) . . ?
C6 C5 C4 122.3(6) . . ?
C5 C6 C7 121.7(5) . . ?
C8 C7 C12 117.0(5) . . ?
C8 C7 C6 129.0(5) . . ?
C12 C7 C6 113.9(6) . . ?
C9 C8 C7 121.4(5) . . ?
C8 C9 C10 120.4(6) . . ?
C11 C10 C9 120.1(6) . . ?
C10 C11 C12 119.6(5) . . ?
C10 C11 C1 136.9(5) . . ?
C12 C11 C1 103.5(5) . . ?
C3 C12 C7 124.6(5) . . ?
C3 C12 C11 114.0(4) . . ?
C7 C12 C11 121.4(5) . . ?
C1 N1A C1A 119.3(4) . . ?
C1 N1A Mg1 106.2(3) . . ?
C1A N1A Mg1 134.5(3) . . ?
C2A C1A C6A 123.0(5) . . ?
C2A C1A N1A 120.2(5) . . ?
C6A C1A N1A 116.8(5) . . ?
C1A C2A C3A 118.5(6) . . ?
C1A C2A C7A 122.8(5) . . ?
C3A C2A C7A 118.7(5) . . ?
C4A C3A C2A 120.1(6) . . ?
C5A C4A C3A 120.0(6) . . ?
C4A C5A C6A 123.1(6) . . ?
C5A C6A C1A 115.2(5) . . ?
C5A C6A C10A 121.9(5) . . ?
C1A C6A C10A 122.8(5) . . ?
C2A C7A C9A 111.9(6) . . ?
C2A C7A C8A 112.7(5) . . ?
C9A C7A C8A 110.1(6) . . ?
C6A C10A C11A 112.6(5) . . ?
C6A C10A C12A 111.5(5) . . ?
C11A C10A C12A 109.3(5) . . ?
C2 N1B C1B 120.4(4) . . ?
C2 N1B Mg1 106.5(3) . . ?
C1B N1B Mg1 132.6(3) . . ?
C2B C1B C6B 121.1(5) . . ?
C2B C1B N1B 119.8(5) . . ?
C6B C1B N1B 118.7(5) . . ?
C3B C2B C1B 118.4(5) . . ?
C3B C2B C7B 120.7(6) . . ?
C1B C2B C7B 120.7(5) . . ?
C4B C3B C2B 120.9(6) . . ?
C5B C4B C3B 119.9(6) . . ?
C6B C5B C4B 122.3(6) . . ?
C5B C6B C1B 117.0(6) . . ?
C5B C6B C10B 120.3(5) . . ?
C1B C6B C10B 122.7(5) . . ?
C9B C7B C2B 112.0(5) . . ?
C9B C7B C8B 110.8(6) . . ?
C2B C7B C8B 113.9(6) . . ?
C12B C10B C6B 114.4(5) . . ?
C12B C10B C11B 109.3(5) . . ?
C6B C10B C11B 109.6(5) . . ?
N1D Mg2 N1C 83.62(16) . . ?
N1D Mg2 C2M 119.5(2) . . ?
N1C Mg2 C2M 117.8(2) . . ?
N1D Mg2 C2M 115.1(2) . 2_655 ?
N1C Mg2 C2M 115.5(2) . 2_655 ?
C2M Mg2 C2M 104.9(2) . 2_655 ?
N1D Mg2 Mg2 138.72(16) . 2_655 ?
N1C Mg2 Mg2 137.38(14) . 2_655 ?
C2M Mg2 Mg2 53.62(16) . 2_655 ?
C2M Mg2 Mg2 51.29(15) 2_655 2_655 ?
N1D Mg2 C2' 27.06(15) . . ?
N1C Mg2 C2' 57.37(15) . . ?
C2M Mg2 C2' 134.58(19) . . ?
C2M Mg2 C2' 117.64(19) 2_655 . ?
Mg2 Mg2 C2' 162.43(16) 2_655 . ?
N1D Mg2 C1' 56.96(15) . . ?
N1C Mg2 C1' 27.42(13) . . ?
C2M Mg2 C1' 133.7(2) . . ?
C2M Mg2 C1' 118.02(19) 2_655 . ?
Mg2 Mg2 C1' 161.72(13) 2_655 . ?
C2' Mg2 C1' 30.16(14) . . ?
Mg2 C2M Mg2 75.1(2) . 2_655 ?
N1C C1' C2' 119.0(4) . . ?
N1C C1' C11' 131.9(4) . . ?
C2' C1' C11' 109.0(4) . . ?
N1C C1' Mg2 45.0(2) . . ?
C2' C1' Mg2 74.7(3) . . ?
C11' C1' Mg2 174.2(3) . . ?
N1D C2' C1' 119.3(4) . . ?
N1D C2' C3' 132.9(4) . . ?
C1' C2' C3' 107.7(4) . . ?
N1D C2' Mg2 44.9(2) . . ?
C1' C2' Mg2 75.2(2) . . ?
C3' C2' Mg2 174.6(4) . . ?
C4' C3' C12' 117.0(5) . . ?
C4' C3' C2' 136.3(5) . . ?
C12' C3' C2' 106.4(4) . . ?
C3' C4' C5' 119.2(5) . . ?
C6' C5' C4' 122.9(5) . . ?
C5' C6' C7' 119.9(5) . . ?
C12' C7' C8' 117.8(5) . . ?
C12' C7' C6' 115.6(5) . . ?
C8' C7' C6' 126.6(5) . . ?
C9' C8' C7' 119.1(5) . . ?
C8' C9' C10' 123.2(5) . . ?
C11' C10' C9' 119.1(5) . . ?
C10' C11' C12' 117.9(5) . . ?
C10' C11' C1' 137.1(4) . . ?
C12' C11' C1' 104.8(4) . . ?
C7' C12' C3' 125.3(5) . . ?
C7' C12' C11' 122.8(5) . . ?
C3' C12' C11' 111.9(4) . . ?
C1' N1C C1C 119.6(4) . . ?
C1' N1C Mg2 107.6(3) . . ?
C1C N1C Mg2 132.7(3) . . ?
C2C C1C C6C 122.5(5) . . ?
C2C C1C N1C 119.0(4) . . ?
C6C C1C N1C 118.4(5) . . ?
C3C C2C C1C 117.8(5) . . ?
C3C C2C C7C 117.7(6) . . ?
C1C C2C C7C 124.4(5) . . ?
C4C C3C C2C 121.1(6) . . ?
C5C C4C C3C 119.9(6) . . ?
C4C C5C C6C 122.6(5) . . ?
C5C C6C C1C 116.1(6) . . ?
C5C C6C C10C 121.8(5) . . ?
C1C C6C C10C 122.1(5) . . ?
C9C C7C C2C 112.9(6) . . ?
C9C C7C C8C 111.0(6) . . ?
C2C C7C C8C 111.5(5) . . ?
C6C C10C C11C 113.0(5) . . ?
C6C C10C C12C 109.6(6) . . ?
C11C C10C C12C 111.6(5) . . ?
C2' N1D C1D 119.9(4) . . ?
C2' N1D Mg2 108.1(3) . . ?
C1D N1D Mg2 131.7(3) . . ?
C2D C1D C6D 123.6(5) . . ?
C2D C1D N1D 117.9(5) . . ?
C6D C1D N1D 118.5(5) . . ?
C1D C2D C3D 117.2(6) . . ?
C1D C2D C7D 124.2(5) . . ?
C3D C2D C7D 118.4(6) . . ?
C4D C3D C2D 120.3(6) . . ?
C5D C4D C3D 122.0(6) . . ?
C4D C5D C6D 120.1(6) . . ?
C1D C6D C5D 116.8(6) . . ?
C1D C6D C10D 123.6(5) . . ?
C5D C6D C10D 119.6(6) . . ?
C8D C7D C2D 113.2(6) . . ?
C8D C7D C9D 110.5(6) . . ?
C2D C7D C9D 111.9(6) . . ?
C12D C10D C11D 113.4(7) . . ?
C12D C10D C6D 111.5(6) . . ?
C11D C10D C6D 111.6(6) . . ?

loop_
_geom_bond_atom_site_label_1
_geom_bond_atom_site_label_2
_geom_bond_distance
_geom_bond_site_symmetry_2
_geom_bond_publ_flag
Mg1 N1A 2.066(5) . ?
Mg1 N1B 2.065(4) . ?
Mg1 C1M 2.205(6) 2_766 ?
Mg1 C1M 2.263(5) . ?
Mg1 Mg1 2.704(3) 2_766 ?
Mg1 C2 2.758(4) . ?
Mg1 C1 2.762(5) . ?
C1M Mg1 2.205(6) 2_766 ?
C1 N1A 1.345(6) . ?
C1 C2 1.422(7) . ?
C1 C11 1.489(7) . ?
C2 N1B 1.333(6) . ?
C2 C3 1.484(6) . ?
C3 C12 1.383(7) . ?
C3 C4 1.386(7) . ?
C4 C5 1.420(7) . ?
C5 C6 1.363(8) . ?
C6 C7 1.438(8) . ?
C7 C8 1.406(8) . ?
C7 C12 1.413(6) . ?
C8 C9 1.379(8) . ?
C9 C10 1.414(7) . ?
C10 C11 1.354(7) . ?
C11 C12 1.422(7) . ?
N1A C1A 1.442(7) . ?
C1A C2A 1.368(7) . ?
C1A C6A 1.418(7) . ?
C2A C3A 1.408(8) . ?
C2A C7A 1.519(8) . ?
C3A C4A 1.385(8) . ?
C4A C5A 1.350(8) . ?
C5A C6A 1.408(8) . ?
C6A C10A 1.500(8) . ?
C7A C9A 1.522(9) . ?
C7A C8A 1.528(8) . ?
C10A C11A 1.508(8) . ?
C10A C12A 1.528(8) . ?
N1B C1B 1.440(6) . ?
C1B C2B 1.406(7) . ?
C1B C6B 1.419(7) . ?
C2B C3B 1.384(7) . ?
C2B C7B 1.513(8) . ?
C3B C4B 1.376(8) . ?
C4B C5B 1.378(8) . ?
C5B C6B 1.376(8) . ?
C6B C10B 1.519(8) . ?
C7B C9B 1.497(9) . ?
C7B C8B 1.516(9) . ?
C10B C12B 1.503(7) . ?
C10B C11B 1.547(8) . ?
Mg2 N1D 2.048(4) . ?
Mg2 N1C 2.050(4) . ?
Mg2 C2M 2.200(6) . ?
Mg2 C2M 2.270(6) 2_655 ?
Mg2 Mg2 2.724(3) 2_655 ?
Mg2 C2' 2.759(5) . ?
Mg2 C1' 2.765(5) . ?
C2M Mg2 2.270(6) 2_655 ?
C1' N1C 1.336(5) . ?
C1' C2' 1.437(7) . ?
C1' C11' 1.468(7) . ?
C2' N1D 1.320(6) . ?
C2' C3' 1.467(6) . ?
C3' C4' 1.385(7) . ?
C3' C12' 1.411(7) . ?
C4' C5' 1.401(7) . ?
C5' C6' 1.369(8) . ?
C6' C7' 1.428(8) . ?
C7' C12' 1.385(7) . ?
C7' C8' 1.415(8) . ?
C8' C9' 1.379(7) . ?
C9' C10' 1.396(7) . ?
C10' C11' 1.377(7) . ?
C11' C12' 1.439(6) . ?
N1C C1C 1.444(6) . ?
C1C C2C 1.399(7) . ?
C1C C6C 1.409(7) . ?
C2C C3C 1.399(8) . ?
C2C C7C 1.520(7) . ?
C3C C4C 1.374(8) . ?
C4C C5C 1.368(8) . ?
C5C C6C 1.402(8) . ?
C6C C10C 1.507(8) . ?
C7C C9C 1.507(9) . ?
C7C C8C 1.529(9) . ?
C10C C11C 1.510(7) . ?
C10C C12C 1.513(8) . ?
N1D C1D 1.464(6) . ?
C1D C2D 1.386(8) . ?
C1D C6D 1.405(8) . ?
C2D C3D 1.404(7) . ?
C2D C7D 1.519(8) . ?
C3D C4D 1.375(9) . ?
C4D C5D 1.366(9) . ?
C5D C6D 1.412(7) . ?
C6D C10D 1.522(8) . ?
C7D C8D 1.513(9) . ?
C7D C9D 1.528(9) . ?
C10D C12D 1.509(8) . ?
C10D C11D 1.519(9) . ?
